data_4319687
loop_
_publ_author_name
'Narcis Avarvari'
'Eric Faulques'
'Marc Fourmigu\'e'

_publ_section_title
;
 Two Successive Single Crystal Phase Transitions Involving the
 Coordination Sphere of Antimony in PhSb(dmit), the First
 Organo-Antimony(III) Dithiolene Complex
;
_journal_name_full 'Inorganic Chemistry'
_journal_page_first 2570
_journal_page_last 2577
_journal_paper_doi 10.1021/ic001439v
_journal_volume 40
_journal_year 2001
_chemical_formula_sum 'C13 H13 O S5 Sb'
_chemical_formula_weight 467.28
_chemical_name_systematic
; 
 ? 
;
_space_group_IT_number 14
_symmetry_cell_setting monoclinic
_symmetry_space_group_name_Hall '-P 2ybc'
_symmetry_space_group_name_H-M 'P 1 21/c 1'
_atom_sites_solution_hydrogens geom
_atom_sites_solution_primary direct
_atom_sites_solution_secondary difmap
_audit_creation_method SHELXL-97
_cell_angle_alpha 90.00
_cell_angle_beta 109.06(3)
_cell_angle_gamma 90.00
_cell_formula_units_Z 4
_cell_length_a 12.580(3)
_cell_length_b 8.9756(18)
_cell_length_c 15.905(3)
_cell_measurement_reflns_used 8000
_cell_measurement_temperature 293(2)
_cell_measurement_theta_max 52.1
_cell_measurement_theta_min 3.3
_cell_volume 1697.4(7)
_computing_cell_refinement 'SELECT, CELL [STOE-IPDS]'
_computing_data_collection 'EXPOSE [STOE-IPDS]'
_computing_data_reduction 'INTEGRATE [STOE-IPDS]'
_computing_structure_refinement 'SHELXL-97 (Sheldrick, 1997)'
_computing_structure_solution 'SHELXS-97 (Sheldrick, 1990)'
_diffrn_ambient_temperature 293(2)
_diffrn_detector_area_resol_mean 6.66
_diffrn_measured_fraction_theta_full 0.992
_diffrn_measured_fraction_theta_max 0.992
_diffrn_measurement_device_type STOE-IPDS
_diffrn_measurement_method 'Oscillation, Phi. incr. = 1.5'
_diffrn_radiation_monochromator graphite
_diffrn_radiation_source 'fine-focus sealed tube'
_diffrn_radiation_type MoK\a
_diffrn_radiation_wavelength 0.71073
_diffrn_reflns_av_R_equivalents 0.0000
_diffrn_reflns_av_sigmaI/netI 0.0184
_diffrn_reflns_limit_h_max 14
_diffrn_reflns_limit_h_min -15
_diffrn_reflns_limit_k_max 10
_diffrn_reflns_limit_k_min 0
_diffrn_reflns_limit_l_max 19
_diffrn_reflns_limit_l_min 0
_diffrn_reflns_number 3274
_diffrn_reflns_theta_full 25.89
_diffrn_reflns_theta_max 25.89
_diffrn_reflns_theta_min 2.64
_exptl_absorpt_coefficient_mu 2.232
_exptl_absorpt_correction_T_max 0.8471
_exptl_absorpt_correction_T_min 0.5603
_exptl_absorpt_correction_type numerical
_exptl_absorpt_process_details faceit
_exptl_crystal_colour red
_exptl_crystal_density_diffrn 1.828
_exptl_crystal_density_meas ?
_exptl_crystal_density_method 'not measured'
_exptl_crystal_description prism
_exptl_crystal_F_000 920
_exptl_crystal_size_max 0.65
_exptl_crystal_size_mid 0.2
_exptl_crystal_size_min 0.08
_refine_diff_density_max 0.603
_refine_diff_density_min -0.478
_refine_diff_density_rms 0.084
_refine_ls_extinction_method none
_refine_ls_goodness_of_fit_ref 1.038
_refine_ls_hydrogen_treatment mixed
_refine_ls_matrix_type full
_refine_ls_number_parameters 181
_refine_ls_number_reflns 3274
_refine_ls_number_restraints 0
_refine_ls_restrained_S_all 1.038
_refine_ls_R_factor_all 0.0354
_refine_ls_R_factor_gt 0.0274
_refine_ls_shift/su_max 0.001
_refine_ls_shift/su_mean 0.000
_refine_ls_structure_factor_coef Fsqd
_refine_ls_weighting_details 'calc w=1/[\s^2^(Fo^2^)+(0.0463P)^2^+0.2831P] where P=(Fo^2^+2Fc^2^)/3'
_refine_ls_weighting_scheme calc
_refine_ls_wR_factor_gt 0.0684
_refine_ls_wR_factor_ref 0.0709
_reflns_number_gt 2753
_reflns_number_total 3274
_reflns_threshold_expression >2sigma(I)
_cod_data_source_file ic001439v_1.cif
_cod_data_source_block PhSb(dmit)_RT
_cod_depositor_comments
;
The following automatic conversions were performed:

'_exptl_crystal_density_meas' value 'not measured' was changed to '?'
- the value is perceived as not measured.

Automatic conversion script
Id: cif_fix_values 3008 2015-01-20 13:52:24Z robertas 
;
_cod_original_cell_volume 1697.5(6)
_cod_database_code 4319687

loop_
_symmetry_equiv_pos_as_xyz
'x, y, z'
'-x, y+1/2, -z+1/2'
'-x, -y, -z'
'x, -y-1/2, z-1/2'

loop_
_atom_site_label
_atom_site_type_symbol
_atom_site_fract_x
_atom_site_fract_y
_atom_site_fract_z
_atom_site_U_iso_or_equiv
_atom_site_adp_type
_atom_site_occupancy
_atom_site_symmetry_multiplicity
_atom_site_calc_flag
_atom_site_refinement_flags
_atom_site_disorder_assembly
_atom_site_disorder_group
Sb1 Sb 0.167900(17) 0.05543(2) 0.075786(14) 0.03708(9) Uani 1 1 d . . .
S1 S 0.03076(7) 0.18834(9) 0.13025(7) 0.0432(2) Uani 1 1 d . . .
S2 S 0.23144(7) 0.31041(10) 0.04256(6) 0.0437(2) Uani 1 1 d . . .
S3 S -0.00411(7) 0.50979(9) 0.15640(6) 0.03851(19) Uani 1 1 d . . .
S4 S 0.16754(7) 0.61298(10) 0.08811(6) 0.0418(2) Uani 1 1 d . . .
S5 S 0.03148(9) 0.83392(10) 0.15136(7) 0.0504(2) Uani 1 1 d . . .
C1 C 0.0704(2) 0.3724(3) 0.12190(19) 0.0313(6) Uani 1 1 d . . .
C2 C 0.1503(3) 0.4195(3) 0.08821(19) 0.0342(7) Uani 1 1 d . . .
C3 C 0.0638(3) 0.6605(3) 0.1315(2) 0.0364(7) Uani 1 1 d . . .
C4 C 0.3002(3) 0.0341(4) 0.2028(2) 0.0462(8) Uani 1 1 d . . .
C5 C 0.2950(4) 0.0935(6) 0.2806(3) 0.0708(13) Uani 1 1 d . . .
H5 H 0.2314 0.1459 0.2811 0.085 Uiso 1 1 calc R . .
C6 C 0.3854(5) 0.0757(7) 0.3595(3) 0.096(2) Uani 1 1 d . . .
H6 H 0.3812 0.1166 0.4120 0.115 Uiso 1 1 calc R . .
C7 C 0.4785(5) 0.0001(8) 0.3604(4) 0.0972(19) Uani 1 1 d . . .
H7 H 0.5391 -0.0076 0.4128 0.117 Uiso 1 1 calc R . .
C8 C 0.4834(4) -0.0652(9) 0.2839(4) 0.109(3) Uani 1 1 d . . .
H8 H 0.5464 -0.1200 0.2846 0.131 Uiso 1 1 calc R . .
C9 C 0.3925(4) -0.0491(7) 0.2041(3) 0.0838(18) Uani 1 1 d . . .
H9 H 0.3951 -0.0948 0.1523 0.101 Uiso 1 1 calc R . .
O1 O 0.6663(5) 0.0345(6) 0.0156(3) 0.1137(16) Uani 1 1 d . . .
C10 C 0.6689(10) -0.0540(9) 0.0827(6) 0.161(5) Uani 1 1 d . . .
H10A H 0.7235 -0.1326 0.0877 0.193 Uiso 1 1 calc R . .
H10B H 0.5957 -0.0999 0.0713 0.193 Uiso 1 1 calc R . .
C11 C 0.6968(12) 0.0239(12) 0.1615(5) 0.182(5) Uani 1 1 d . . .
H11A H 0.6364 0.0162 0.1866 0.218 Uiso 1 1 calc R . .
H11B H 0.7642 -0.0184 0.2037 0.218 Uiso 1 1 calc R . .
C12 C 0.7149(8) 0.1688(10) 0.1470(5) 0.137(3) Uani 1 1 d . . .
H12A H 0.7941 0.1931 0.1724 0.165 Uiso 1 1 calc R . .
H12B H 0.6724 0.2332 0.1734 0.165 Uiso 1 1 calc R . .
C13 C 0.6769(9) 0.1863(10) 0.0507(6) 0.149(4) Uani 1 1 d . . .
H13A H 0.7312 0.2425 0.0321 0.178 Uiso 1 1 calc R . .
H13B H 0.6051 0.2375 0.0302 0.178 Uiso 1 1 calc R . .

loop_
_atom_site_aniso_label
_atom_site_aniso_U_11
_atom_site_aniso_U_22
_atom_site_aniso_U_33
_atom_site_aniso_U_23
_atom_site_aniso_U_13
_atom_site_aniso_U_12
Sb1 0.04203(13) 0.02501(13) 0.03985(13) -0.00495(9) 0.00743(9) 0.00312(9)
S1 0.0449(4) 0.0193(4) 0.0699(6) 0.0008(4) 0.0251(4) -0.0019(3)
S2 0.0471(4) 0.0313(5) 0.0584(5) -0.0014(4) 0.0252(4) -0.0007(4)
S3 0.0497(4) 0.0211(4) 0.0483(5) 0.0018(3) 0.0209(4) 0.0024(3)
S4 0.0537(5) 0.0232(4) 0.0513(5) 0.0013(3) 0.0209(4) -0.0059(3)
S5 0.0743(6) 0.0194(5) 0.0624(6) -0.0005(4) 0.0290(5) 0.0014(4)
C1 0.0376(15) 0.0179(15) 0.0363(15) -0.0005(12) 0.0089(12) 0.0013(12)
C2 0.0444(17) 0.0204(16) 0.0349(16) 0.0008(12) 0.0092(13) -0.0026(12)
C3 0.0479(17) 0.0211(17) 0.0365(16) 0.0020(12) 0.0084(13) -0.0003(13)
C4 0.0407(18) 0.044(2) 0.0463(19) 0.0039(15) 0.0043(14) 0.0035(15)
C5 0.070(3) 0.075(3) 0.053(2) -0.013(2) 0.001(2) 0.021(2)
C6 0.110(4) 0.099(5) 0.051(3) -0.012(3) -0.010(3) 0.021(3)
C7 0.066(3) 0.132(5) 0.069(3) 0.023(3) -0.012(3) 0.008(3)
C8 0.055(3) 0.190(8) 0.079(4) 0.048(4) 0.017(2) 0.048(4)
C9 0.058(3) 0.140(5) 0.055(2) 0.022(3) 0.020(2) 0.040(3)
O1 0.148(4) 0.132(5) 0.075(3) -0.020(3) 0.056(3) -0.016(3)
C10 0.305(16) 0.094(7) 0.128(7) -0.010(5) 0.133(9) -0.016(6)
C11 0.299(15) 0.134(9) 0.082(5) 0.005(5) 0.020(7) -0.038(9)
C12 0.197(9) 0.119(7) 0.085(5) -0.028(4) 0.032(5) -0.009(6)
C13 0.221(10) 0.110(7) 0.146(7) 0.045(6) 0.103(7) 0.019(6)

loop_
_atom_type_symbol
_atom_type_description
_atom_type_scat_dispersion_real
_atom_type_scat_dispersion_imag
_atom_type_scat_source
C C 0.0033 0.0016 'International Tables Vol C Tables 4.2.6.8 and 6.1.1.4'
H H 0.0000 0.0000 'International Tables Vol C Tables 4.2.6.8 and 6.1.1.4'
O O 0.0106 0.0060 'International Tables Vol C Tables 4.2.6.8 and 6.1.1.4'
S S 0.1246 0.1234 'International Tables Vol C Tables 4.2.6.8 and 6.1.1.4'
Sb Sb -0.5866 1.5461 'International Tables Vol C Tables 4.2.6.8 and 6.1.1.4'

loop_
_geom_angle_atom_site_label_1
_geom_angle_atom_site_label_2
_geom_angle_atom_site_label_3
_geom_angle
_geom_angle_site_symmetry_1
_geom_angle_site_symmetry_3
_geom_angle_publ_flag
C4 Sb1 S1 97.30(11) . . ?
C4 Sb1 S2 94.34(10) . . ?
S1 Sb1 S2 86.63(3) . . ?
C4 Sb1 O1 89.10(14) . 3_655 ?
S1 Sb1 O1 165.60(11) . 3_655 ?
S2 Sb1 O1 80.01(11) . 3_655 ?
C4 Sb1 S5 86.32(10) . 1_545 ?
S1 Sb1 S5 68.75(3) . 1_545 ?
S2 Sb1 S5 155.21(3) . 1_545 ?
O1 Sb1 S5 124.77(11) 3_655 1_545 ?
C4 Sb1 S5 168.07(10) . 3_565 ?
S1 Sb1 S5 83.54(3) . 3_565 ?
S2 Sb1 S5 73.79(3) . 3_565 ?
O1 Sb1 S5 87.56(10) 3_655 3_565 ?
S5 Sb1 S5 104.97(3) 1_545 3_565 ?
C4 Sb1 Sb1 145.94(10) . 3 ?
S1 Sb1 Sb1 68.49(3) . 3 ?
S2 Sb1 Sb1 114.61(2) . 3 ?
O1 Sb1 Sb1 112.36(9) 3_655 3 ?
S5 Sb1 Sb1 59.83(2) 1_545 3 ?
S5 Sb1 Sb1 45.14(2) 3_565 3 ?
C1 S1 Sb1 100.40(11) . . ?
C2 S2 Sb1 98.83(11) . . ?
C3 S3 C1 97.20(16) . . ?
C3 S4 C2 97.78(15) . . ?
C2 C1 S3 116.7(2) . . ?
C2 C1 S1 126.5(2) . . ?
S3 C1 S1 116.71(18) . . ?
C1 C2 S2 127.2(2) . . ?
C1 C2 S4 114.8(2) . . ?
S2 C2 S4 117.99(19) . . ?
S5 C3 S3 121.5(2) . . ?
S5 C3 S4 125.0(2) . . ?
S3 C3 S4 113.48(18) . . ?
C5 C4 C9 119.2(4) . . ?
C5 C4 Sb1 124.1(3) . . ?
C9 C4 Sb1 116.7(3) . . ?
C4 C5 C6 120.1(5) . . ?
C7 C6 C5 121.0(5) . . ?
C6 C7 C8 119.8(4) . . ?
C7 C8 C9 119.8(5) . . ?
C4 C9 C8 120.0(5) . . ?
C10 O1 C13 106.0(5) . . ?
O1 C10 C11 111.2(8) . . ?
C12 C11 C10 109.9(8) . . ?
C11 C12 C13 105.5(7) . . ?
C12 C13 O1 105.0(6) . . ?

loop_
_geom_bond_atom_site_label_1
_geom_bond_atom_site_label_2
_geom_bond_distance
_geom_bond_site_symmetry_2
_geom_bond_publ_flag
Sb1 C4 2.166(3) . ?
Sb1 S1 2.4751(10) . ?
Sb1 S2 2.5361(10) . ?
Sb1 O1 3.015(5) 3_655 ?
Sb1 S5 3.1130(11) 1_545 ?
Sb1 S5 3.7964(17) 3_565 ?
Sb1 Sb1 4.2423(14) 3 ?
S1 C1 1.744(3) . ?
S2 C2 1.736(3) . ?
S3 C3 1.714(3) . ?
S3 C1 1.743(3) . ?
S4 C3 1.717(4) . ?
S4 C2 1.750(3) . ?
S5 C3 1.665(3) . ?
C1 C2 1.351(5) . ?
C4 C5 1.368(6) . ?
C4 C9 1.376(6) . ?
C5 C6 1.400(6) . ?
C6 C7 1.349(9) . ?
C7 C8 1.370(9) . ?
C8 C9 1.412(7) . ?
O1 C10 1.323(8) . ?
O1 C13 1.462(10) . ?
C10 C11 1.376(11) . ?
C11 C12 1.352(11) . ?
C12 C13 1.457(10) . ?
